data_2241747
loop_
_publ_author_name
'Hadouchi, Mohammed'
'Assani, Abderrazzak'
'Saadi, Mohamed'
'El Ammari, Lahcen'

_publ_section_title
;
 The alluaudite-type crystal structures of Na~2~(Fe/Co)~2~Co(VO~4~)~3~ and
 Ag~2~(Fe/Co)~2~Co(VO~4~)~3~
;
_journal_coeditor_code WM5292
_journal_issue 7
_journal_name_full 'Acta Crystallographica Section E'
_journal_page_first 1017
_journal_page_last 1020
_journal_paper_doi 10.1107/S2056989016009981
_journal_volume 72
_journal_year 2016
_chemical_formula_iupac 'Ag1.97 (Co0.49 Fe0.51)2 Co (V O4)3'
_chemical_formula_moiety 'Ag1.97 Co1.98 Fe1.02  O12 V3'
_chemical_formula_structural 'Ag1.97 (Co0.49,Fe0.51)2 Co (V O4)3'
_chemical_formula_sum 'Ag1.97 Co1.98 Fe1.02 O12 V3'
_chemical_formula_weight 730.96
_chemical_name_systematic
;
Disilver di(cobalt/iron) cobalt tris(orthovanadate)
;
_space_group_crystal_system monoclinic
_space_group_IT_number 15
_space_group_name_Hall '-C 2yc'
_space_group_name_H-M_alt 'C 1 2/c 1'
_symmetry_space_group_name_Hall '-C 2yc'
_symmetry_space_group_name_H-M 'C 1 2/c 1'
_audit_creation_method SHELXL-2014/7
_cell_angle_alpha 90
_cell_angle_beta 111.0010(10)
_cell_angle_gamma 90
_cell_formula_units_Z 4
_cell_length_a 11.7846(4)
_cell_length_b 12.8314(4)
_cell_length_c 6.8064(2)
_cell_measurement_reflns_used 2113
_cell_measurement_temperature 296(2)
_cell_measurement_theta_max 34.966
_cell_measurement_theta_min 2.439
_cell_volume 960.85(5)
_computing_cell_refinement
;
SAINT (Bruker, 2009)
;
_computing_data_collection
;
APEX2 (Bruker, 2009)
;
_computing_data_reduction
;
SAINT (Bruker, 2009)
;
_computing_molecular_graphics
;
ORTEP-3 for Windows (Farrugia, 2012) and DIAMOND (Brandenburg,
2006)
;
_computing_publication_material
;
publCIF (Westrip, 2010)
;
_computing_structure_refinement
;
SHELXL2014 (Sheldrick, 2015b)
;
_computing_structure_solution
;
SHELXT2014 (Sheldrick, 2015a)
;
_diffrn_ambient_temperature 296(2)
_diffrn_measured_fraction_theta_full 1.000
_diffrn_measured_fraction_theta_max 1.000
_diffrn_measurement_device_type 'Bruker X8 APEX'
_diffrn_measurement_method '\f and \w scans'
_diffrn_radiation_monochromator graphite
_diffrn_radiation_source 'fine-focus sealed tube'
_diffrn_radiation_type MoK\a
_diffrn_radiation_wavelength 0.71073
_diffrn_reflns_av_R_equivalents 0.0391
_diffrn_reflns_limit_h_max 18
_diffrn_reflns_limit_h_min -18
_diffrn_reflns_limit_k_max 20
_diffrn_reflns_limit_k_min -20
_diffrn_reflns_limit_l_max 10
_diffrn_reflns_limit_l_min -9
_diffrn_reflns_number 15366
_diffrn_reflns_theta_full 25.242
_diffrn_reflns_theta_max 34.966
_diffrn_reflns_theta_min 2.439
_exptl_absorpt_coefficient_mu 11.600
_exptl_absorpt_correction_T_max 0.7471
_exptl_absorpt_correction_T_min 0.4391
_exptl_absorpt_correction_type multi-scan
_exptl_absorpt_process_details
;
(<i>SADABS</i>; Bruker, 2009)
;
_exptl_crystal_colour green
_exptl_crystal_density_diffrn 5.053
_exptl_crystal_description block
_exptl_crystal_F_000 1350
_exptl_crystal_size_max 0.34
_exptl_crystal_size_mid 0.22
_exptl_crystal_size_min 0.17
_refine_diff_density_max 0.800
_refine_diff_density_min -1.657
_refine_ls_extinction_coef 0.00190(7)
_refine_ls_extinction_expression Fc^*^=kFc[1+0.001xFc^2^\l^3^/sin(2\q)]^-1/4^
_refine_ls_extinction_method
;
SHELXL2014 (Sheldrick, 2015b)
;
_refine_ls_goodness_of_fit_ref 1.136
_refine_ls_hydrogen_treatment undef
_refine_ls_matrix_type full
_refine_ls_number_parameters 104
_refine_ls_number_reflns 2113
_refine_ls_number_restraints 0
_refine_ls_restrained_S_all 1.136
_refine_ls_R_factor_all 0.0196
_refine_ls_R_factor_gt 0.0179
_refine_ls_shift/su_max 0.001
_refine_ls_shift/su_mean 0.000
_refine_ls_structure_factor_coef Fsqd
_refine_ls_weighting_details 'w=1/[\s^2^(Fo^2^)+(0.0093P)^2^+2.3975P] where P=(Fo^2^+2Fc^2^)/3'
_refine_ls_weighting_scheme calc
_refine_ls_wR_factor_gt 0.0405
_refine_ls_wR_factor_ref 0.0412
_reflns_number_gt 1987
_reflns_number_total 2113
_reflns_threshold_expression 'I > 2\s(I)'
_cod_data_source_file wm5292sup1.cif
_cod_data_source_block II
_cod_database_code 2241747
_shelx_space_group_comment
;
The symmetry employed for this shelxl refinement is uniquely defined
by the following loop, which should always be used as a source of
symmetry information in preference to the above space-group names.
They are only intended as comments.
;

loop_
_space_group_symop_operation_xyz
'x, y, z'
'-x, y, -z+1/2'
'x+1/2, y+1/2, z'
'-x+1/2, y+1/2, -z+1/2'
'-x, -y, -z'
'x, -y, z-1/2'
'-x+1/2, -y+1/2, -z'
'x+1/2, -y+1/2, z-1/2'

loop_
_atom_site_type_symbol
_atom_site_label
_atom_site_fract_x
_atom_site_fract_y
_atom_site_fract_z
_atom_site_U_iso_or_equiv
_atom_site_adp_type
_atom_site_calc_flag
_atom_site_occupancy
Ag Ag1 0.0000 0.5000 0.0000 0.02187(6) Uani d 1
Ag Ag2 0.5000 0.50840(2) 0.7500 0.02578(6) Uani d 0.97
Co Co1 0.2919(4) 0.6616(4) 0.3791(8) 0.0066(12) Uani d 0.4875
Fe Fe1 0.2923(4) 0.6620(4) 0.3814(8) 0.0061(12) Uani d 0.5125
Co Co2 0.0000 0.73364(2) 0.7500 0.00755(6) Uani d 1
V V1 0.27106(2) 0.38672(2) 0.38255(4) 0.00573(5) Uani d 1
V V2 0.0000 0.70581(3) 0.2500 0.00609(6) Uani d 1
O O1 0.34160(11) 0.32595(9) 0.62391(19) 0.0103(2) Uani d 1
O O2 0.28472(11) 0.31626(10) 0.17435(19) 0.0109(2) Uani d 1
O O3 0.12124(11) 0.39463(10) 0.3352(2) 0.0121(2) Uani d 1
O O4 0.33731(12) 0.50845(9) 0.3988(2) 0.0123(2) Uani d 1
O O5 0.03699(11) 0.77654(10) 0.48520(19) 0.0100(2) Uani d 1
O O6 0.11558(11) 0.62338(9) 0.2663(2) 0.0114(2) Uani d 1

loop_
_atom_site_aniso_label
_atom_site_aniso_U_11
_atom_site_aniso_U_22
_atom_site_aniso_U_33
_atom_site_aniso_U_12
_atom_site_aniso_U_13
_atom_site_aniso_U_23
Ag1 0.03724(13) 0.01563(9) 0.01248(9) -0.01172(8) 0.00860(8) -0.00330(6)
Ag2 0.01181(9) 0.04845(15) 0.01618(10) 0.000 0.00390(8) 0.000
Co1 0.0072(18) 0.0061(17) 0.0085(18) 0.0017(12) 0.0052(12) -0.0004(12)
Fe1 0.0059(17) 0.0082(18) 0.0032(15) -0.0027(12) 0.0007(11) -0.0007(11)
Co2 0.00710(12) 0.00870(12) 0.00779(13) 0.000 0.00380(10) 0.000
V1 0.00651(10) 0.00586(10) 0.00488(10) 0.00018(7) 0.00212(8) 0.00004(7)
V2 0.00679(14) 0.00648(13) 0.00465(14) 0.000 0.00161(11) 0.000
O1 0.0119(5) 0.0111(5) 0.0081(5) 0.0027(4) 0.0038(4) 0.0013(4)
O2 0.0129(5) 0.0121(5) 0.0083(5) -0.0007(4) 0.0045(4) -0.0007(4)
O3 0.0094(5) 0.0113(5) 0.0156(6) 0.0007(4) 0.0045(4) -0.0005(4)
O4 0.0132(5) 0.0087(5) 0.0156(6) -0.0002(4) 0.0060(5) 0.0010(4)
O5 0.0091(5) 0.0136(5) 0.0078(5) -0.0018(4) 0.0036(4) -0.0019(4)
O6 0.0088(5) 0.0103(5) 0.0137(5) 0.0000(4) 0.0024(4) -0.0021(4)

loop_
_atom_type_symbol
_atom_type_description
_atom_type_scat_dispersion_real
_atom_type_scat_dispersion_imag
_atom_type_scat_source
O O 0.0106 0.0060 'International Tables Vol C Tables 4.2.6.8 and 6.1.1.4'
V V 0.3005 0.5294 'International Tables Vol C Tables 4.2.6.8 and 6.1.1.4'
Fe Fe 0.3463 0.8444 'International Tables Vol C Tables 4.2.6.8 and 6.1.1.4'
Co Co 0.3494 0.9721 'International Tables Vol C Tables 4.2.6.8 and 6.1.1.4'
Ag Ag -0.8971 1.1015 'International Tables Vol C Tables 4.2.6.8 and 6.1.1.4'

loop_
_geom_angle_atom_site_label_1
_geom_angle_atom_site_label_2
_geom_angle_atom_site_label_3
_geom_angle_site_symmetry_1
_geom_angle_site_symmetry_3
_geom_angle
O6 Ag1 O6 5_565 . 180.0
O6 Ag1 O3 5_565 6_565 105.99(4)
O6 Ag1 O3 . 6_565 74.01(4)
O6 Ag1 O3 5_565 2 74.01(4)
O6 Ag1 O3 . 2 105.99(4)
O3 Ag1 O3 6_565 2 180.0
O6 Ag1 O3 5_565 . 107.57(4)
O6 Ag1 O3 . . 72.43(4)
O3 Ag1 O3 6_565 . 116.87(5)
O3 Ag1 O3 2 . 63.13(5)
O6 Ag1 O3 5_565 5_565 72.43(4)
O6 Ag1 O3 . 5_565 107.57(4)
O3 Ag1 O3 6_565 5_565 63.13(5)
O3 Ag1 O3 2 5_565 116.87(5)
O3 Ag1 O3 . 5_565 180.0
O4 Ag2 O4 . 2_656 179.97(6)
O4 Ag2 O4 . 6_566 87.12(4)
O4 Ag2 O4 2_656 6_566 92.89(4)
O4 Ag2 O4 . 5_666 92.89(4)
O4 Ag2 O4 2_656 5_666 87.12(4)
O4 Ag2 O4 6_566 5_666 169.99(6)
O6 Co1 O1 . 6_565 105.6(2)
O6 Co1 O4 . . 90.1(2)
O1 Co1 O4 6_565 . 89.02(19)
O6 Co1 O5 . 7_566 170.0(3)
O1 Co1 O5 6_565 7_566 79.4(2)
O4 Co1 O5 . 7_566 98.73(19)
O6 Co1 O2 . 6_566 90.4(2)
O1 Co1 O2 6_565 6_566 161.7(3)
O4 Co1 O2 . 6_566 99.9(2)
O5 Co1 O2 7_566 6_566 83.40(18)
O6 Co1 O2 . 4 81.15(16)
O1 Co1 O2 6_565 4 90.9(2)
O4 Co1 O2 . 4 170.8(3)
O5 Co1 O2 7_566 4 90.3(2)
O2 Co1 O2 6_566 4 82.90(17)
O6 Fe1 O4 . . 89.8(2)
O6 Fe1 O1 . 6_565 105.0(2)
O4 Fe1 O1 . 6_565 88.6(2)
O6 Fe1 O5 . 7_566 170.5(3)
O4 Fe1 O5 . 7_566 98.8(2)
O1 Fe1 O5 6_565 7_566 79.3(2)
O6 Fe1 O2 . 6_566 90.7(2)
O4 Fe1 O2 . 6_566 100.2(2)
O1 Fe1 O2 6_565 6_566 162.1(3)
O5 Fe1 O2 7_566 6_566 83.95(17)
O6 Fe1 O2 . 4 81.09(17)
O4 Fe1 O2 . 4 170.3(2)
O1 Fe1 O2 6_565 4 90.6(2)
O5 Fe1 O2 7_566 4 90.5(2)
O2 Fe1 O2 6_566 4 83.31(18)
O5 Co2 O5 2_556 . 149.23(7)
O5 Co2 O1 2_556 4_556 85.91(5)
O5 Co2 O1 . 4_556 76.96(5)
O5 Co2 O1 2_556 3_455 76.96(5)
O5 Co2 O1 . 3_455 85.91(5)
O1 Co2 O1 4_556 3_455 111.91(7)
O5 Co2 O3 2_556 5_566 96.48(5)
O5 Co2 O3 . 5_566 107.40(5)
O1 Co2 O3 4_556 5_566 162.94(5)
O1 Co2 O3 3_455 5_566 85.03(5)
O5 Co2 O3 2_556 6_566 107.40(5)
O5 Co2 O3 . 6_566 96.48(5)
O1 Co2 O3 4_556 6_566 85.03(5)
O1 Co2 O3 3_455 6_566 162.94(5)
O3 Co2 O3 5_566 6_566 78.12(7)
O3 V1 O4 . . 112.11(6)
O3 V1 O2 . . 105.86(6)
O4 V1 O2 . . 110.50(6)
O3 V1 O1 . . 108.79(6)
O4 V1 O1 . . 107.01(6)
O2 V1 O1 . . 112.65(6)
O6 V2 O6 . 2 102.86(8)
O6 V2 O5 . 2 108.27(6)
O6 V2 O5 2 2 109.38(6)
O6 V2 O5 . . 109.37(6)
O6 V2 O5 2 . 108.27(6)
O5 V2 O5 2 . 117.68(8)

loop_
_geom_bond_atom_site_label_1
_geom_bond_atom_site_label_2
_geom_bond_site_symmetry_2
_geom_bond_distance
Ag1 O6 5_565 2.4244(12)
Ag1 O6 . 2.4244(12)
Ag1 O3 6_565 2.5051(13)
Ag1 O3 2 2.5051(13)
Ag1 O3 . 2.5960(13)
Ag1 O3 5_565 2.5960(13)
Ag2 O4 . 2.4708(14)
Ag2 O4 2_656 2.4709(14)
Ag2 O4 6_566 2.4779(14)
Ag2 O4 5_666 2.4779(14)
Co1 O6 . 2.001(5)
Co1 O1 6_565 2.028(6)
Co1 O4 . 2.028(5)
Co1 O5 7_566 2.053(5)
Co1 O2 6_566 2.061(5)
Co1 O2 4 2.157(5)
Fe1 O6 . 2.007(5)
Fe1 O4 . 2.033(5)
Fe1 O1 6_565 2.040(6)
Fe1 O5 7_566 2.045(5)
Fe1 O2 6_566 2.047(5)
Fe1 O2 4 2.154(5)
Co2 O5 2_556 2.0747(12)
Co2 O5 . 2.0748(12)
Co2 O1 4_556 2.1156(12)
Co2 O1 3_455 2.1156(12)
Co2 O3 5_566 2.1197(13)
Co2 O3 6_566 2.1197(13)
V1 O3 . 1.6804(13)
V1 O4 . 1.7319(12)
V1 O2 . 1.7363(12)
V1 O1 . 1.7375(12)
V2 O6 . 1.6965(12)
V2 O6 2 1.6965(12)
V2 O5 2 1.7539(12)
V2 O5 . 1.7539(12)

_cod_database_fobs_code 2241747
